data_7036493
loop_
_publ_author_name
'Zhang, Zong-Hui'
'Liu, Bing'
'Xu, Ling'
'Jiao, Huan'

_publ_section_title
;
 Combination effect of ionic liquid components on the structure and
 properties in 1,4-benzenedicarboxylate based zinc metal-organic
 frameworks.
;
_journal_issue 41
_journal_name_full 'Dalton transactions (Cambridge, England : 2003)'
_journal_page_first 17980
_journal_page_last 17989
_journal_paper_doi 10.1039/c5dt02672e
_journal_volume 44
_journal_year 2015
_chemical_formula_moiety 'C24 H12 Br2 O12 Zn3, 2(C6 H11 N2)'
_chemical_formula_sum 'C36 H34 Br2 N4 O12 Zn3'
_chemical_formula_weight 1070.60
_chemical_name_systematic
; 
 ? 
;
_space_group_IT_number 14
_symmetry_cell_setting monoclinic
_symmetry_space_group_name_Hall '-P 2yn'
_symmetry_space_group_name_H-M 'P 1 21/n 1'
_atom_sites_solution_hydrogens geom
_atom_sites_solution_primary direct
_atom_sites_solution_secondary difmap
_audit_block_doi 10.5517/cc1j5j6f
_audit_creation_method SHELXL-97
_audit_update_record
;
2015-06-08 deposited with the CCDC.
2015-09-11 downloaded from the CCDC.
;
_cell_angle_alpha 90.00
_cell_angle_beta 108.906(4)
_cell_angle_gamma 90.00
_cell_formula_units_Z 2
_cell_length_a 12.9467(5)
_cell_length_b 9.4171(3)
_cell_length_c 18.3370(7)
_cell_measurement_reflns_used 2294
_cell_measurement_temperature 293(2)
_cell_measurement_theta_max 27.6830
_cell_measurement_theta_min 3.3850
_cell_volume 2115.04(14)
_computing_cell_refinement 'CrystalClear (Rigaku Corp., 2002)'
_computing_data_collection 'CrystalClear (Rigaku Corp., 2002)'
_computing_data_reduction 'CrystalClear (Rigaku Corp., 2002)'
_computing_molecular_graphics 'Siemens SHELXTL^TM^ 5'
_computing_publication_material 'Siemens SHELXTL^TM^ 5'
_computing_structure_refinement 'Siemens SHELXTL^TM^ 5'
_computing_structure_solution 'Siemens SHELXTL^TM^ 5'
_diffrn_ambient_temperature 293(2)
_diffrn_measured_fraction_theta_full 0.995
_diffrn_measured_fraction_theta_max 0.995
_diffrn_measurement_device_type 'Rigaku Mercury CCD'
_diffrn_measurement_method \w
_diffrn_radiation_monochromator graphite
_diffrn_radiation_source 'rotating-anode generator'
_diffrn_radiation_type MoK\a
_diffrn_radiation_wavelength 0.71073
_diffrn_reflns_av_R_equivalents 0.0407
_diffrn_reflns_av_sigmaI/netI 0.0547
_diffrn_reflns_limit_h_max 15
_diffrn_reflns_limit_h_min -15
_diffrn_reflns_limit_k_max 11
_diffrn_reflns_limit_k_min -7
_diffrn_reflns_limit_l_max 21
_diffrn_reflns_limit_l_min -21
_diffrn_reflns_number 8442
_diffrn_reflns_theta_full 25.02
_diffrn_reflns_theta_max 25.02
_diffrn_reflns_theta_min 3.82
_exptl_absorpt_coefficient_mu 3.639
_exptl_absorpt_correction_T_max 1.00000
_exptl_absorpt_correction_T_min 0.65156
_exptl_absorpt_correction_type multi-scan
_exptl_absorpt_process_details 'Sphere (CrystalClear)'
_exptl_crystal_colour colorless
_exptl_crystal_density_diffrn 1.681
_exptl_crystal_density_method 'not measured'
_exptl_crystal_description Block
_exptl_crystal_F_000 1068
_exptl_crystal_size_max 0.40
_exptl_crystal_size_mid 0.30
_exptl_crystal_size_min 0.10
_refine_diff_density_max 1.122
_refine_diff_density_min -0.473
_refine_diff_density_rms 0.111
_refine_ls_extinction_method none
_refine_ls_goodness_of_fit_ref 1.083
_refine_ls_hydrogen_treatment constr
_refine_ls_matrix_type full
_refine_ls_number_parameters 259
_refine_ls_number_reflns 3715
_refine_ls_number_restraints 7
_refine_ls_restrained_S_all 1.090
_refine_ls_R_factor_all 0.0627
_refine_ls_R_factor_gt 0.0456
_refine_ls_shift/su_max 0.000
_refine_ls_shift/su_mean 0.000
_refine_ls_structure_factor_coef Fsqd
_refine_ls_weighting_details 'calc w=1/[\s^2^(Fo^2^)+(0.0638P)^2^+0.2639P] where P=(Fo^2^+2Fc^2^)/3'
_refine_ls_weighting_scheme calc
_refine_ls_wR_factor_gt 0.1135
_refine_ls_wR_factor_ref 0.1259
_reflns_number_gt 2951
_reflns_number_total 3715
_reflns_threshold_expression >2sigma(I)
_cod_data_source_file c5dt02672e2.cif
_cod_data_source_block 14
_cod_depositor_comments
;
The following automatic conversions were performed:

'_symmetry_cell_setting' value 'Monoclinic' changed to 'monoclinic'
according to
/usr/data/users/saulius/crontab/automatic-downloads/rss-feeds/RSC/lib/dictionaries/cif_core.dic
dictionary named 'cif_core.dic' version 2.4.2 from 2011-04-26.

Automatic conversion script
Id: cif_fix_values 3271 2015-04-21 07:52:19Z andrius 

 Adding full bibliography for 7036490--7036500.cif.
;
_cod_original_cell_volume 2115.04(13)
_cod_original_sg_symbol_H-M P2(1)/n
_cod_database_code 7036493

loop_
_symmetry_equiv_pos_as_xyz
'x, y, z'
'-x+1/2, y+1/2, -z+1/2'
'-x, -y, -z'
'x-1/2, -y-1/2, z-1/2'

loop_
_atom_site_label
_atom_site_type_symbol
_atom_site_fract_x
_atom_site_fract_y
_atom_site_fract_z
_atom_site_U_iso_or_equiv
_atom_site_adp_type
_atom_site_occupancy
_atom_site_symmetry_multiplicity
_atom_site_calc_flag
_atom_site_refinement_flags
Zn1 Zn 0.79992(4) 0.96435(6) 0.07148(3) 0.02568(18) Uani 1 1 d .
Zn2 Zn 1.0000 1.0000 0.0000 0.0237(2) Uani 1 2 d S
Br1 Br 0.65501(5) 0.84604(8) 0.09624(4) 0.0640(2) Uani 1 1 d .
O11 O 0.8903(3) 1.0733(4) 0.15951(18) 0.0388(8) Uani 1 1 d .
O12 O 1.0241(3) 1.0898(4) 0.10704(18) 0.0445(9) Uani 1 1 d .
O13 O 1.2300(3) 1.4065(4) 0.48557(18) 0.0419(9) Uani 1 1 d .
O14 O 1.3722(2) 1.3754(4) 0.44316(18) 0.0393(8) Uani 1 1 d .
C11 C 1.0609(4) 1.1680(5) 0.2339(2) 0.0329(11) Uani 1 1 d .
C12 C 1.1720(4) 1.1846(6) 0.2441(3) 0.0450(14) Uani 1 1 d .
H12A H 1.1995 1.1535 0.2059 0.054 Uiso 1 1 calc R
C13 C 1.2408(4) 1.2459(6) 0.3094(3) 0.0432(13) Uani 1 1 d .
H13A H 1.3143 1.2579 0.3151 0.052 Uiso 1 1 calc R
C14 C 1.2004(4) 1.2900(5) 0.3671(2) 0.0308(11) Uani 1 1 d .
C15 C 1.0908(4) 1.2739(6) 0.3579(3) 0.0437(13) Uani 1 1 d .
H15A H 1.0635 1.3056 0.3961 0.052 Uiso 1 1 calc R
C16 C 1.0215(4) 1.2106(6) 0.2920(3) 0.0458(14) Uani 1 1 d .
H16A H 0.9483 1.1969 0.2868 0.055 Uiso 1 1 calc R
C17 C 0.9869(4) 1.1053(5) 0.1614(2) 0.0313(11) Uani 1 1 d .
C18 C 1.2746(4) 1.3629(5) 0.4375(2) 0.0311(11) Uani 1 1 d .
O21 O 1.1088(2) 1.1543(3) -0.02758(17) 0.0291(7) Uani 1 1 d .
O22 O 1.0596(3) 1.2646(4) -0.1410(2) 0.0531(10) Uani 1 1 d .
C21 C 1.0316(4) 1.3838(5) -0.0349(3) 0.0333(11) Uani 1 1 d .
C22 C 1.0608(4) 1.3930(5) 0.0449(3) 0.0393(12) Uani 1 1 d .
H22A H 1.1015 1.3205 0.0754 0.047 Uiso 1 1 calc R
C23 C 0.9695(4) 1.4929(5) -0.0790(3) 0.0404(13) Uani 1 1 d .
H23A H 0.9484 1.4880 -0.1324 0.048 Uiso 1 1 calc R
C24 C 1.0671(4) 1.2627(5) -0.0721(3) 0.0346(11) Uani 1 1 d .
N1 N 0.8013(6) 0.9069(8) 0.3255(5) 0.100(2) Uani 1 1 d U
N2 N 0.9360(5) 0.7626(7) 0.3518(3) 0.0799(17) Uani 1 1 d .
C1 C 0.8769(7) 0.8505(10) 0.2985(4) 0.094(3) Uani 1 1 d .
H1A H 0.8860 0.8698 0.2512 0.112 Uiso 1 1 calc R
C2 C 0.8131(8) 0.8588(11) 0.3924(6) 0.101(3) Uani 1 1 d .
H2A H 0.7722 0.8850 0.4236 0.121 Uiso 1 1 calc R
C3 C 0.8940(9) 0.7647(10) 0.4103(4) 0.094(3) Uani 1 1 d .
H3A H 0.9174 0.7102 0.4549 0.113 Uiso 1 1 calc R
C4 C 0.7122(11) 0.9955(16) 0.2920(9) 0.195(6) Uani 1 1 d U
H4A H 0.6738 1.0122 0.3280 0.292 Uiso 1 1 calc R
H4B H 0.6640 0.9510 0.2465 0.292 Uiso 1 1 calc R
H4C H 0.7374 1.0843 0.2783 0.292 Uiso 1 1 calc R
C5 C 1.0312(9) 0.6791(15) 0.3499(7) 0.149(5) Uani 1 1 d .
H5A H 1.0406 0.5991 0.3848 0.179 Uiso 1 1 calc R
H5B H 1.0177 0.6418 0.2983 0.179 Uiso 1 1 calc R
C6 C 1.1275(10) 0.7592(18) 0.3709(8) 0.186(6) Uani 1 1 d .
H6A H 1.1871 0.7005 0.3688 0.279 Uiso 1 1 calc R
H6B H 1.1423 0.7946 0.4224 0.279 Uiso 1 1 calc R
H6C H 1.1192 0.8375 0.3360 0.279 Uiso 1 1 calc R

loop_
_atom_site_aniso_label
_atom_site_aniso_U_11
_atom_site_aniso_U_22
_atom_site_aniso_U_33
_atom_site_aniso_U_23
_atom_site_aniso_U_13
_atom_site_aniso_U_12
Zn1 0.0254(3) 0.0348(3) 0.0183(3) 0.0003(2) 0.0091(2) -0.0006(2)
Zn2 0.0235(4) 0.0326(4) 0.0160(4) -0.0002(3) 0.0076(3) 0.0022(3)
Br1 0.0477(4) 0.0880(5) 0.0652(4) 0.0068(3) 0.0306(3) -0.0219(3)
O11 0.0341(18) 0.054(2) 0.0261(17) -0.0128(16) 0.0074(14) -0.0037(17)
O12 0.059(2) 0.054(2) 0.0233(17) -0.0148(16) 0.0185(16) -0.021(2)
O13 0.0386(18) 0.063(2) 0.0275(17) -0.0185(17) 0.0155(15) -0.0163(18)
O14 0.0258(17) 0.052(2) 0.0389(19) -0.0215(17) 0.0095(14) -0.0101(17)
C11 0.039(3) 0.042(3) 0.017(2) -0.006(2) 0.009(2) -0.005(2)
C12 0.041(3) 0.070(4) 0.031(3) -0.023(3) 0.023(2) -0.010(3)
C13 0.028(2) 0.068(4) 0.034(3) -0.019(3) 0.011(2) -0.005(3)
C14 0.028(2) 0.044(3) 0.021(2) -0.008(2) 0.0090(19) -0.008(2)
C15 0.035(3) 0.071(4) 0.031(3) -0.024(3) 0.019(2) -0.013(3)
C16 0.030(2) 0.078(4) 0.032(3) -0.019(3) 0.012(2) -0.009(3)
C17 0.040(3) 0.036(3) 0.018(2) -0.003(2) 0.009(2) -0.004(2)
C18 0.033(3) 0.037(3) 0.023(2) -0.006(2) 0.010(2) -0.005(2)
O21 0.0349(17) 0.0253(16) 0.0300(17) -0.0003(14) 0.0146(14) 0.0016(14)
O22 0.086(3) 0.043(2) 0.040(2) 0.0057(18) 0.034(2) 0.015(2)
C21 0.042(3) 0.025(2) 0.038(3) -0.002(2) 0.020(2) 0.001(2)
C22 0.048(3) 0.034(3) 0.036(3) 0.002(2) 0.013(2) 0.006(3)
C23 0.058(3) 0.033(3) 0.032(3) -0.001(2) 0.016(2) 0.005(3)
C24 0.039(3) 0.032(3) 0.037(3) 0.002(2) 0.019(2) -0.002(2)
N1 0.088(5) 0.101(5) 0.106(6) -0.005(5) 0.022(5) 0.007(4)
N2 0.080(4) 0.094(5) 0.066(4) 0.004(4) 0.025(3) 0.017(4)
C1 0.105(7) 0.124(7) 0.048(4) 0.026(5) 0.020(4) -0.004(6)
C2 0.096(6) 0.124(8) 0.107(8) 0.000(7) 0.066(6) 0.010(6)
C3 0.138(8) 0.098(6) 0.056(4) 0.020(5) 0.045(5) -0.002(6)
C4 0.184(9) 0.188(9) 0.197(10) -0.003(8) 0.041(7) 0.052(7)
C5 0.101(8) 0.200(13) 0.147(10) -0.026(9) 0.042(8) 0.024(9)
C6 0.110(9) 0.276(18) 0.191(14) 0.063(13) 0.076(10) 0.043(11)

loop_
_atom_type_symbol
_atom_type_description
_atom_type_scat_dispersion_real
_atom_type_scat_dispersion_imag
_atom_type_scat_source
C C 0.0033 0.0016 'International Tables Vol C Tables 4.2.6.8 and 6.1.1.4'
H H 0.0000 0.0000 'International Tables Vol C Tables 4.2.6.8 and 6.1.1.4'
N N 0.0061 0.0033 'International Tables Vol C Tables 4.2.6.8 and 6.1.1.4'
O O 0.0106 0.0060 'International Tables Vol C Tables 4.2.6.8 and 6.1.1.4'
Zn Zn 0.2839 1.4301 'International Tables Vol C Tables 4.2.6.8 and 6.1.1.4'
Br Br -0.2901 2.4595 'International Tables Vol C Tables 4.2.6.8 and 6.1.1.4'

loop_
_geom_angle_atom_site_label_1
_geom_angle_atom_site_label_2
_geom_angle_atom_site_label_3
_geom_angle
_geom_angle_site_symmetry_1
_geom_angle_site_symmetry_3
O11 Zn1 O13 109.58(15) . 4_585
O11 Zn1 O21 110.93(13) . 3_775
O13 Zn1 O21 101.80(13) 4_585 3_775
O11 Zn1 Br1 113.08(11) . .
O13 Zn1 Br1 105.02(10) 4_585 .
O21 Zn1 Br1 115.50(9) 3_775 .
O14 Zn2 O14 180.0 4_585 2_745
O14 Zn2 O12 84.32(14) 4_585 3_775
O14 Zn2 O12 95.68(14) 2_745 3_775
O14 Zn2 O12 95.68(14) 4_585 .
O14 Zn2 O12 84.32(14) 2_745 .
O12 Zn2 O12 180.00(8) 3_775 .
O14 Zn2 O21 91.37(12) 4_585 3_775
O14 Zn2 O21 88.63(12) 2_745 3_775
O12 Zn2 O21 92.14(12) 3_775 3_775
O12 Zn2 O21 87.86(12) . 3_775
O14 Zn2 O21 88.63(12) 4_585 .
O14 Zn2 O21 91.37(12) 2_745 .
O12 Zn2 O21 87.86(12) 3_775 .
O12 Zn2 O21 92.14(12) . .
O21 Zn2 O21 180.00(14) 3_775 .
C17 O11 Zn1 117.8(3) . .
C17 O12 Zn2 145.9(3) . .
C18 O13 Zn1 124.2(3) . 4_686
C18 O14 Zn2 137.8(3) . 2_755
C16 C11 C12 119.0(4) . .
C16 C11 C17 120.9(4) . .
C12 C11 C17 120.1(4) . .
C13 C12 C11 121.0(4) . .
C13 C12 H12A 119.5 . .
C11 C12 H12A 119.5 . .
C12 C13 C14 119.6(4) . .
C12 C13 H13A 120.2 . .
C14 C13 H13A 120.2 . .
C15 C14 C13 120.1(4) . .
C15 C14 C18 120.0(4) . .
C13 C14 C18 119.9(4) . .
C14 C15 C16 120.2(4) . .
C14 C15 H15A 119.9 . .
C16 C15 H15A 119.9 . .
C11 C16 C15 120.1(5) . .
C11 C16 H16A 120.0 . .
C15 C16 H16A 120.0 . .
O12 C17 O11 125.4(4) . .
O12 C17 C11 117.2(4) . .
O11 C17 C11 117.4(4) . .
O14 C18 O13 126.3(4) . .
O14 C18 C14 117.8(4) . .
O13 C18 C14 115.9(4) . .
C24 O21 Zn1 111.5(3) . 3_775
C24 O21 Zn2 119.6(3) . .
Zn1 O21 Zn2 103.44(13) 3_775 .
C23 C21 C22 118.3(4) . .
C23 C21 C24 120.7(4) . .
C22 C21 C24 121.0(4) . .
C23 C22 C21 120.8(5) 3_785 .
C23 C22 H22A 119.6 3_785 .
C21 C22 H22A 119.6 . .
C22 C23 C21 121.0(5) 3_785 .
C22 C23 H23A 119.5 3_785 .
C21 C23 H23A 119.5 . .
O22 C24 O21 122.0(4) . .
O22 C24 C21 121.9(4) . .
O21 C24 C21 116.1(4) . .
C2 N1 C1 110.0(8) . .
C2 N1 C4 117.5(11) . .
C1 N1 C4 132.3(11) . .
C1 N2 C3 107.1(8) . .
C1 N2 C5 127.4(8) . .
C3 N2 C5 125.5(9) . .
N2 C1 N1 107.0(7) . .
N2 C1 H1A 126.5 . .
N1 C1 H1A 126.5 . .
N1 C2 C3 108.3(8) . .
N1 C2 H2A 125.8 . .
C3 C2 H2A 125.8 . .
C2 C3 N2 107.5(7) . .
C2 C3 H3A 126.2 . .
N2 C3 H3A 126.2 . .
N1 C4 H4A 109.5 . .
N1 C4 H4B 109.5 . .
H4A C4 H4B 109.5 . .
N1 C4 H4C 109.5 . .
H4A C4 H4C 109.5 . .
H4B C4 H4C 109.5 . .
C6 C5 N2 112.5(11) . .
C6 C5 H5A 109.1 . .
N2 C5 H5A 109.1 . .
C6 C5 H5B 109.1 . .
N2 C5 H5B 109.1 . .
H5A C5 H5B 107.8 . .
C5 C6 H6A 109.5 . .
C5 C6 H6B 109.5 . .
H6A C6 H6B 109.5 . .
C5 C6 H6C 109.5 . .
H6A C6 H6C 109.5 . .
H6B C6 H6C 109.5 . .

loop_
_geom_bond_atom_site_label_1
_geom_bond_atom_site_label_2
_geom_bond_distance
_geom_bond_site_symmetry_2
Zn1 O11 1.950(3) .
Zn1 O13 1.964(3) 4_585
Zn1 O21 1.977(3) 3_775
Zn1 Br1 2.3493(7) .
Zn2 O14 2.021(3) 4_585
Zn2 O14 2.021(3) 2_745
Zn2 O12 2.066(3) 3_775
Zn2 O12 2.066(3) .
Zn2 O21 2.194(3) 3_775
Zn2 O21 2.194(3) .
O11 C17 1.277(6) .
O12 C17 1.248(5) .
O13 C18 1.269(5) .
O13 Zn1 1.964(3) 4_686
O14 C18 1.240(5) .
O14 Zn2 2.021(3) 2_755
C11 C16 1.382(7) .
C11 C12 1.398(7) .
C11 C17 1.486(6) .
C12 C13 1.367(6) .
C12 H12A 0.9300 .
C13 C14 1.387(6) .
C13 H13A 0.9300 .
C14 C15 1.383(6) .
C14 C18 1.502(6) .
C15 C16 1.385(7) .
C15 H15A 0.9300 .
C16 H16A 0.9300 .
O21 C24 1.310(5) .
O21 Zn1 1.977(3) 3_775
O22 C24 1.235(6) .
C21 C23 1.390(7) .
C21 C22 1.391(7) .
C21 C24 1.476(6) .
C22 C23 1.363(7) 3_785
C22 H22A 0.9300 .
C23 C22 1.363(7) 3_785
C23 H23A 0.9300 .
N1 C2 1.270(11) .
N1 C1 1.341(11) .
N1 C4 1.395(13) .
N2 C1 1.319(9) .
N2 C3 1.351(9) .
N2 C5 1.473(12) .
C1 H1A 0.9300 .
C2 C3 1.329(12) .
C2 H2A 0.9300 .
C3 H3A 0.9300 .
C4 H4A 0.9600 .
C4 H4B 0.9600 .
C4 H4C 0.9600 .
C5 C6 1.400(15) .
C5 H5A 0.9700 .
C5 H5B 0.9700 .
C6 H6A 0.9600 .
C6 H6B 0.9600 .
C6 H6C 0.9600 .

loop_
_geom_torsion_atom_site_label_1
_geom_torsion_atom_site_label_2
_geom_torsion_atom_site_label_3
_geom_torsion_atom_site_label_4
_geom_torsion
_geom_torsion_site_symmetry_1
_geom_torsion_site_symmetry_4
O13 Zn1 O11 C17 -83.9(3) 4_585 .
O21 Zn1 O11 C17 27.7(4) 3_775 .
Br1 Zn1 O11 C17 159.3(3) . .
O14 Zn2 O12 C17 68.8(6) 4_585 .
O14 Zn2 O12 C17 -111.2(6) 2_745 .
O12 Zn2 O12 C17 -87(100) 3_775 .
O21 Zn2 O12 C17 -22.4(6) 3_775 .
O21 Zn2 O12 C17 157.6(6) . .
C16 C11 C12 C13 -1.9(8) . .
C17 C11 C12 C13 178.0(5) . .
C11 C12 C13 C14 1.2(9) . .
C12 C13 C14 C15 -1.0(8) . .
C12 C13 C14 C18 -177.4(5) . .
C13 C14 C15 C16 1.6(8) . .
C18 C14 C15 C16 178.0(5) . .
C12 C11 C16 C15 2.5(8) . .
C17 C11 C16 C15 -177.5(5) . .
C14 C15 C16 C11 -2.3(9) . .
Zn2 O12 C17 O11 -11.9(10) . .
Zn2 O12 C17 C11 168.8(4) . .
Zn1 O11 C17 O12 10.2(7) . .
Zn1 O11 C17 C11 -170.6(3) . .
C16 C11 C17 O12 169.2(5) . .
C12 C11 C17 O12 -10.8(7) . .
C16 C11 C17 O11 -10.1(7) . .
C12 C11 C17 O11 169.9(5) . .
Zn2 O14 C18 O13 -21.4(8) 2_755 .
Zn2 O14 C18 C14 158.2(3) 2_755 .
Zn1 O13 C18 O14 11.9(7) 4_686 .
Zn1 O13 C18 C14 -167.8(3) 4_686 .
C15 C14 C18 O14 -179.7(5) . .
C13 C14 C18 O14 -3.3(7) . .
C15 C14 C18 O13 0.0(7) . .
C13 C14 C18 O13 176.4(5) . .
O14 Zn2 O21 C24 -5.0(3) 4_585 .
O14 Zn2 O21 C24 175.0(3) 2_745 .
O12 Zn2 O21 C24 79.4(3) 3_775 .
O12 Zn2 O21 C24 -100.6(3) . .
O21 Zn2 O21 C24 80(100) 3_775 .
O14 Zn2 O21 Zn1 -129.71(15) 4_585 3_775
O14 Zn2 O21 Zn1 50.29(15) 2_745 3_775
O12 Zn2 O21 Zn1 -45.34(15) 3_775 3_775
O12 Zn2 O21 Zn1 134.66(15) . 3_775
O21 Zn2 O21 Zn1 -44(100) 3_775 3_775
C23 C21 C22 C23 -0.9(9) . 3_785
C24 C21 C22 C23 178.0(5) . 3_785
C22 C21 C23 C22 0.9(9) . 3_785
C24 C21 C23 C22 -178.0(5) . 3_785
Zn1 O21 C24 O22 19.9(6) 3_775 .
Zn2 O21 C24 O22 -100.9(5) . .
Zn1 O21 C24 C21 -159.0(3) 3_775 .
Zn2 O21 C24 C21 80.2(4) . .
C23 C21 C24 O22 12.3(7) . .
C22 C21 C24 O22 -166.6(5) . .
C23 C21 C24 O21 -168.8(4) . .
C22 C21 C24 O21 12.3(7) . .
C3 N2 C1 N1 1.1(10) . .
C5 N2 C1 N1 -177.8(9) . .
C2 N1 C1 N2 0.9(11) . .
C4 N1 C1 N2 -173.6(11) . .
C1 N1 C2 C3 -2.6(12) . .
C4 N1 C2 C3 172.8(9) . .
N1 C2 C3 N2 3.2(12) . .
C1 N2 C3 C2 -2.6(10) . .
C5 N2 C3 C2 176.3(9) . .
C1 N2 C5 C6 80.8(13) . .
C3 N2 C5 C6 -97.8(13) . .
